data_4088423
loop_
_publ_author_name
'Shimogawa, Ryuichi'
'Konishi, Gen-ichi'
'Takao, Toshiro'
'Suzuki, Hiroharu'

_publ_section_title
;
 Photoinduced Reactions of Diruthenium Tetrahydride Complexes:
 Carbon--Hydrogen Bond Cleavage of Tetrahydrofuran Leading to Bridging
 Cyclic Fischer-Type Carbene Complexes
;
_journal_issue 10
_journal_name_full Organometallics
_journal_page_first 1446
_journal_paper_doi 10.1021/acs.organomet.6b00070
_journal_volume 35
_journal_year 2016
_chemical_formula_sum 'C26 H42 O Ru2'
_chemical_formula_weight 572.73
_space_group_crystal_system triclinic
_space_group_IT_number 2
_space_group_name_Hall '-P 1'
_space_group_name_H-M_alt 'P -1'
_atom_sites_solution_hydrogens mixed
_audit_creation_method SHELXL-2014/7
_cell_angle_alpha 88.343(2)
_cell_angle_beta 87.845(3)
_cell_angle_gamma 85.305(3)
_cell_formula_units_Z 2
_cell_length_a 8.5163(8)
_cell_length_b 11.2111(11)
_cell_length_c 13.2210(13)
_cell_measurement_reflns_used 10384
_cell_measurement_temperature 123(2)
_cell_measurement_theta_max 25.349
_cell_measurement_theta_min 3.085
_cell_volume 1256.8(2)
_computing_cell_refinement 'RAPID AUTO (Rigaku, 2006)'
_computing_data_collection 'RAPID AUTO (Rigaku, 2006)'
_computing_data_reduction 'RAPID AUTO (Rigaku, 2006)'
_computing_molecular_graphics 'ORTEX (P.McArdle, 1995)'
_computing_publication_material 'SHELXL-2014/7 (Sheldrick, 2014)'
_computing_structure_refinement 'SHELXL-2014/7 (Sheldrick, 2014)'
_computing_structure_solution 'SHELXT-2014/5 (Sheldrick, 2014)'
_diffrn_ambient_temperature 123(2)
_diffrn_detector_area_resol_mean 10
_diffrn_measured_fraction_theta_full 0.997
_diffrn_measured_fraction_theta_max 0.997
_diffrn_measurement_device_type 'Rigaku R-AXIS RAPID Imaging Plate'
_diffrn_measurement_method \w
_diffrn_radiation_type MoK\a
_diffrn_radiation_wavelength 0.71069
_diffrn_reflns_av_R_equivalents 0.0820
_diffrn_reflns_av_unetI/netI 0.1025
_diffrn_reflns_Laue_measured_fraction_full 0.997
_diffrn_reflns_Laue_measured_fraction_max 0.997
_diffrn_reflns_limit_h_max 10
_diffrn_reflns_limit_h_min -10
_diffrn_reflns_limit_k_max 13
_diffrn_reflns_limit_k_min -13
_diffrn_reflns_limit_l_max 15
_diffrn_reflns_limit_l_min -15
_diffrn_reflns_number 10372
_diffrn_reflns_point_group_measured_fraction_full 0.997
_diffrn_reflns_point_group_measured_fraction_max 0.997
_diffrn_reflns_theta_full 25.240
_diffrn_reflns_theta_max 25.349
_diffrn_reflns_theta_min 3.085
_diffrn_source 'Rigaku Rotating Anode Ultrax18'
_exptl_absorpt_coefficient_mu 1.215
_exptl_absorpt_correction_T_max 0.8934
_exptl_absorpt_correction_T_min 0.7237
_exptl_absorpt_correction_type numerical
_exptl_absorpt_process_details 'NUMABS (T. Higashi, 1999)'
_exptl_crystal_colour brown
_exptl_crystal_density_diffrn 1.513
_exptl_crystal_density_meas ?
_exptl_crystal_description platelet
_exptl_crystal_F_000 588
_exptl_crystal_size_max 0.303
_exptl_crystal_size_mid 0.224
_exptl_crystal_size_min 0.067
_refine_diff_density_max 0.890
_refine_diff_density_min -1.037
_refine_diff_density_rms 0.156
_refine_ls_extinction_method none
_refine_ls_goodness_of_fit_ref 1.053
_refine_ls_hydrogen_treatment mixed
_refine_ls_matrix_type full
_refine_ls_number_parameters 344
_refine_ls_number_reflns 4600
_refine_ls_number_restraints 0
_refine_ls_restrained_S_all 1.053
_refine_ls_R_factor_all 0.0590
_refine_ls_R_factor_gt 0.0527
_refine_ls_shift/su_max 0.001
_refine_ls_shift/su_mean 0.000
_refine_ls_structure_factor_coef Fsqd
_refine_ls_weighting_details 'w=1/[\s^2^(Fo^2^)+(0.0488P)^2^+2.2077P] where P=(Fo^2^+2Fc^2^)/3'
_refine_ls_weighting_scheme calc
_refine_ls_wR_factor_gt 0.1325
_refine_ls_wR_factor_ref 0.1387
_reflns_Friedel_coverage 0.000
_reflns_number_gt 3992
_reflns_number_total 4600
_reflns_threshold_expression 'I > 2\s(I)'
_cod_data_source_file om6b00070_si_002.cif
_cod_data_source_block etcpthf_a
_cod_depositor_comments
;
The following automatic conversions were performed:

data item '_exptl_absorpt_correction_type' value 'Numerical' was
changed to 'numerical' in accordance with the
/home/saulius/struct/COD-crude-data/automatic-downloads/DataCite-retrospective/ACS/depositions/lib/dictionaries/cif_core.dic
dictionary named 'cif_core.dic' version 2.4.2 last updated on
2011-04-26.

data item '_exptl_crystal_density_meas' value 'not measured' was
changed to '?' -- the value is perceived as not measured.

Automatic conversion script
Id: cif_fix_values 6909 2019-04-08 15:41:33Z antanas 
;
_cod_database_code 4088423
_shelx_shelxl_version_number 2014/7
_shelx_space_group_comment
;
The symmetry employed for this shelxl refinement is uniquely defined
by the following loop, which should always be used as a source of
symmetry information in preference to the above space-group names.
They are only intended as comments.
;
_shelx_estimated_absorpt_t_min 0.710
_shelx_estimated_absorpt_t_max 0.923

loop_
_space_group_symop_operation_xyz
'x, y, z'
'-x, -y, -z'

loop_
_atom_site_label
_atom_site_type_symbol
_atom_site_fract_x
_atom_site_fract_y
_atom_site_fract_z
_atom_site_U_iso_or_equiv
_atom_site_adp_type
_atom_site_occupancy
_atom_site_site_symmetry_order
_atom_site_calc_flag
_atom_site_refinement_flags_posn
_atom_site_refinement_flags_adp
_atom_site_refinement_flags_occupancy
Ru1 Ru 0.28237(4) 0.31395(3) 0.25531(3) 0.02084(16) Uani 1 1 d . . .
Ru2 Ru 0.26070(4) 0.52384(3) 0.29355(3) 0.02117(16) Uani 1 1 d . . .
C5 C 0.4176(6) 0.1401(5) 0.2791(4) 0.0269(11) Uani 1 1 d . . .
C6 C 0.4151(7) 0.1659(5) 0.1720(4) 0.0297(12) Uani 1 1 d . . .
C7 C 0.2543(7) 0.1752(4) 0.1440(4) 0.0300(12) Uani 1 1 d . . .
C8 C 0.1582(7) 0.1541(5) 0.2325(4) 0.0310(12) Uani 1 1 d . . .
C9 C 0.2587(6) 0.1323(4) 0.3153(4) 0.0239(10) Uani 1 1 d . . .
C10 C 0.5636(7) 0.1181(8) 0.3387(5) 0.058(2) Uani 1 1 d . . .
H10A H 0.6497 0.1579 0.3043 0.07(2) Uiso 1 1 calc R . .
H10B H 0.5928 0.0318 0.3442 0.18(6) Uiso 1 1 calc R . .
H10C H 0.5440 0.1502 0.4065 0.06(2) Uiso 1 1 calc R . .
C11 C 0.5548(8) 0.1723(6) 0.1016(5) 0.0483(17) Uani 1 1 d . . .
H11A H 0.6474 0.1860 0.1402 0.07(2) Uiso 1 1 calc R . .
H11B H 0.5351 0.2383 0.0523 0.06(2) Uiso 1 1 calc R . .
H11C H 0.5739 0.0968 0.0659 0.08(2) Uiso 1 1 calc R . .
C12 C 0.1969(10) 0.1928(7) 0.0375(4) 0.0536(19) Uani 1 1 d . . .
H12A H 0.0859 0.2238 0.0399 0.08(3) Uiso 1 1 calc R . .
H12B H 0.2078 0.1161 0.0033 0.031(15) Uiso 1 1 calc R . .
H12C H 0.2598 0.2501 0.0003 0.13(4) Uiso 1 1 calc R . .
C13 C -0.0179(8) 0.1463(7) 0.2365(6) 0.059(2) Uani 1 1 d . . .
C14 C 0.2100(7) 0.0988(5) 0.4229(4) 0.0297(12) Uani 1 1 d . . .
H14A H 0.108(7) 0.125(5) 0.439(4) 0.030(15) Uiso 1 1 d . . .
H14B H 0.289(7) 0.128(5) 0.471(4) 0.035(15) Uiso 1 1 d . . .
C15 C 0.1987(8) -0.0354(5) 0.4352(4) 0.0391(14) Uani 1 1 d . . .
H15A H 0.1796 -0.0563 0.5069 0.053(19) Uiso 1 1 calc R . .
H15B H 0.2976 -0.0776 0.4108 0.07(3) Uiso 1 1 calc R . .
H15C H 0.1115 -0.0590 0.3958 0.07(3) Uiso 1 1 calc R . .
C16 C 0.3642(6) 0.6662(4) 0.3736(4) 0.0225(10) Uani 1 1 d . . .
C17 C 0.2066(6) 0.6567(4) 0.4104(4) 0.0247(11) Uani 1 1 d . . .
C18 C 0.1047(6) 0.6842(5) 0.3282(4) 0.0281(11) Uani 1 1 d . . .
C19 C 0.2002(6) 0.7085(4) 0.2399(4) 0.0266(11) Uani 1 1 d . . .
C20 C 0.3619(6) 0.6994(4) 0.2682(4) 0.0241(11) Uani 1 1 d . . .
C21 C 0.5088(7) 0.6549(5) 0.4355(4) 0.0388(14) Uani 1 1 d . . .
H21A H 0.5929 0.6062 0.3996 0.058 Uiso 1 1 calc R U .
H21B H 0.4846 0.6165 0.5011 0.06(2) Uiso 1 1 calc R . .
H21C H 0.5436 0.7347 0.4461 0.039(16) Uiso 1 1 calc R . .
C22 C 0.1574(8) 0.6320(5) 0.5179(4) 0.0353(13) Uani 1 1 d . . .
H22A H 0.2353 0.5742 0.5487 0.022(13) Uiso 1 1 calc R . .
H22B H 0.0543 0.5989 0.5203 0.09(3) Uiso 1 1 calc R . .
H22C H 0.1503 0.7066 0.5552 0.06(2) Uiso 1 1 calc R . .
C23 C -0.0720(7) 0.6931(7) 0.3341(6) 0.0537(18) Uani 1 1 d . . .
H23A H -0.1081 0.6373 0.3867 0.07(3) Uiso 1 1 calc R . .
H23B H -0.1117 0.6729 0.2687 0.08(3) Uiso 1 1 calc R . .
H23C H -0.1116 0.7750 0.3507 0.13(4) Uiso 1 1 calc R . .
C24 C 0.1448(9) 0.7518(6) 0.1379(5) 0.0527(18) Uani 1 1 d . . .
C25 C 0.5016(7) 0.7275(5) 0.2031(5) 0.0379(14) Uani 1 1 d . . .
C26A C 0.133(2) 0.8754(11) 0.1248(10) 0.052(5) Uani 0.463(16) 1 d . . P
C26B C 0.5374(17) 0.8561(10) 0.2064(10) 0.056(4) Uani 0.537(16) 1 d . . P
O1 O 0.4208(9) 0.4638(7) 0.0970(5) 0.0341(19) Uani 0.521(6) 1 d . . P
C1 C 0.4303(13) 0.4359(8) 0.1988(7) 0.027(2) Uani 0.521(6) 1 d . . P
C2 C 0.6020(12) 0.4244(9) 0.2229(8) 0.031(2) Uani 0.521(6) 1 d . . P
C3 C 0.6990(15) 0.4484(12) 0.1231(9) 0.046(3) Uani 0.521(6) 1 d . . P
C4 C 0.5744(14) 0.4812(10) 0.0469(9) 0.040(3) Uani 0.521(6) 1 d . . P
C1A C 0.1025(12) 0.4410(9) 0.2039(7) 0.023(2) Uiso 0.479(6) 1 d . . P
O1A O -0.0447(19) 0.4212(14) 0.2674(13) 0.029(4) Uiso 0.240(3) 1 d . . P
C2A C 0.053(3) 0.467(2) 0.1042(16) 0.025(5) Uiso 0.240(3) 1 d . . P
C3A C -0.141(3) 0.505(2) 0.1208(19) 0.040(6) Uiso 0.240(3) 1 d . . P
C4A C -0.183(3) 0.4397(19) 0.2085(15) 0.028(5) Uiso 0.240(3) 1 d . . P
O1B O 0.1283(18) 0.4731(12) 0.0926(10) 0.017(3) Uiso 0.240(3) 1 d . . P
C2B C -0.061(2) 0.4398(17) 0.2200(16) 0.017(4) Uiso 0.240(3) 1 d . . P
C3B C -0.132(3) 0.429(2) 0.1088(18) 0.038(6) Uiso 0.240(3) 1 d . . P
C4B C -0.028(3) 0.4814(19) 0.0463(15) 0.026(4) Uiso 0.240(3) 1 d . . P

loop_
_atom_site_aniso_label
_atom_site_aniso_U_11
_atom_site_aniso_U_22
_atom_site_aniso_U_33
_atom_site_aniso_U_23
_atom_site_aniso_U_13
_atom_site_aniso_U_12
Ru1 0.0177(2) 0.0169(2) 0.0283(2) -0.00494(17) -0.00530(17) -0.00022(17)
Ru2 0.0188(2) 0.0172(2) 0.0280(2) -0.00549(17) -0.00417(17) -0.00131(17)
C5 0.027(3) 0.027(3) 0.026(2) -0.006(2) 0.004(2) 0.007(2)
C6 0.039(3) 0.022(3) 0.026(2) 0.000(2) 0.000(2) 0.009(2)
C7 0.044(3) 0.015(2) 0.031(3) -0.001(2) -0.013(2) -0.001(2)
C8 0.035(3) 0.024(3) 0.036(3) -0.005(2) -0.009(2) -0.004(2)
C9 0.023(3) 0.017(2) 0.033(2) -0.006(2) -0.005(2) -0.001(2)
C10 0.028(4) 0.101(6) 0.040(3) 0.012(4) -0.002(3) 0.019(4)
C11 0.050(4) 0.052(4) 0.038(3) 0.006(3) 0.017(3) 0.017(3)
C12 0.078(5) 0.053(4) 0.034(3) 0.003(3) -0.027(3) -0.015(4)
C13 0.033(4) 0.077(5) 0.072(5) 0.009(4) -0.021(3) -0.030(3)
C14 0.029(3) 0.031(3) 0.028(3) -0.004(2) 0.003(2) 0.000(2)
C15 0.048(4) 0.032(3) 0.037(3) 0.006(3) 0.002(3) -0.006(3)
C16 0.026(3) 0.014(2) 0.027(2) -0.0022(19) -0.001(2) -0.001(2)
C17 0.021(3) 0.020(2) 0.033(3) -0.007(2) -0.004(2) -0.002(2)
C18 0.023(3) 0.022(3) 0.039(3) -0.009(2) -0.007(2) 0.000(2)
C19 0.027(3) 0.020(2) 0.033(3) -0.001(2) -0.007(2) 0.000(2)
C20 0.028(3) 0.016(2) 0.029(2) -0.004(2) -0.004(2) -0.001(2)
C21 0.036(3) 0.035(3) 0.046(3) 0.005(3) -0.015(3) -0.005(3)
C22 0.047(4) 0.028(3) 0.030(3) 0.003(2) 0.005(3) 0.001(3)
C23 0.025(3) 0.059(5) 0.075(5) -0.003(4) -0.004(3) 0.006(3)
C24 0.066(5) 0.060(4) 0.034(3) 0.006(3) -0.027(3) -0.004(4)
C25 0.039(3) 0.026(3) 0.049(3) 0.001(3) 0.013(3) -0.010(3)
C26A 0.090(12) 0.024(7) 0.040(7) 0.011(6) -0.022(8) 0.011(7)
C26B 0.070(10) 0.024(6) 0.073(9) -0.021(6) 0.035(7) -0.014(6)
O1 0.034(4) 0.037(4) 0.031(4) 0.001(3) 0.006(3) -0.011(3)
C1 0.037(6) 0.017(5) 0.029(5) 0.002(4) 0.000(4) -0.007(4)
C2 0.027(6) 0.028(5) 0.038(5) 0.005(4) 0.004(5) -0.007(4)
C3 0.040(7) 0.057(8) 0.040(6) 0.009(6) 0.000(5) 0.004(6)
C4 0.036(7) 0.038(6) 0.044(6) 0.002(5) 0.017(5) -0.005(5)

loop_
_atom_type_symbol
_atom_type_description
_atom_type_scat_dispersion_real
_atom_type_scat_dispersion_imag
_atom_type_scat_source
C C 0.0033 0.0016 'International Tables Vol C Tables 4.2.6.8 and 6.1.1.4'
H H 0.0000 0.0000 'International Tables Vol C Tables 4.2.6.8 and 6.1.1.4'
O O 0.0106 0.0060 'International Tables Vol C Tables 4.2.6.8 and 6.1.1.4'
Ru Ru -1.2594 0.8363 'International Tables Vol C Tables 4.2.6.8 and 6.1.1.4'

loop_
_geom_angle_atom_site_label_1
_geom_angle_atom_site_label_2
_geom_angle_atom_site_label_3
_geom_angle
_geom_angle_site_symmetry_1
_geom_angle_site_symmetry_3
C1 Ru1 C1A 84.0(4) . .
C1 Ru1 C9 147.1(3) . .
C1A Ru1 C9 128.2(3) . .
C1 Ru1 C8 148.7(3) . .
C1A Ru1 C8 96.9(3) . .
C9 Ru1 C8 37.84(18) . .
C1 Ru1 C5 109.3(3) . .
C1A Ru1 C5 159.3(3) . .
C9 Ru1 C5 37.94(19) . .
C8 Ru1 C5 63.4(2) . .
C1 Ru1 C7 110.9(3) . .
C1A Ru1 C7 97.6(3) . .
C9 Ru1 C7 63.23(18) . .
C8 Ru1 C7 37.9(2) . .
C5 Ru1 C7 63.20(18) . .
C1 Ru1 C6 92.0(3) . .
C1A Ru1 C6 129.2(3) . .
C9 Ru1 C6 63.28(19) . .
C8 Ru1 C6 63.2(2) . .
C5 Ru1 C6 37.89(17) . .
C7 Ru1 C6 37.6(2) . .
C1 Ru1 Ru2 55.0(3) . .
C1A Ru1 Ru2 55.2(3) . .
C9 Ru1 Ru2 145.55(13) . .
C8 Ru1 Ru2 146.81(15) . .
C5 Ru1 Ru2 145.50(14) . .
C7 Ru1 Ru2 147.80(12) . .
C6 Ru1 Ru2 146.95(15) . .
C1 Ru2 C1A 83.2(4) . .
C1 Ru2 C17 147.7(3) . .
C1A Ru2 C17 128.4(3) . .
C1 Ru2 C18 149.5(3) . .
C1A Ru2 C18 96.9(3) . .
C17 Ru2 C18 38.01(18) . .
C1 Ru2 C19 111.6(3) . .
C1A Ru2 C19 97.1(3) . .
C17 Ru2 C19 63.72(18) . .
C18 Ru2 C19 38.0(2) . .
C1 Ru2 C16 110.2(3) . .
C1A Ru2 C16 159.0(3) . .
C17 Ru2 C16 37.81(19) . .
C18 Ru2 C16 63.18(19) . .
C19 Ru2 C16 63.33(18) . .
C1 Ru2 C20 92.9(3) . .
C1A Ru2 C20 128.9(3) . .
C17 Ru2 C20 63.45(19) . .
C18 Ru2 C20 63.32(19) . .
C19 Ru2 C20 37.88(18) . .
C16 Ru2 C20 37.78(17) . .
C1 Ru2 Ru1 53.4(3) . .
C1A Ru2 Ru1 55.4(3) . .
C17 Ru2 Ru1 145.85(13) . .
C18 Ru2 Ru1 147.26(14) . .
C19 Ru2 Ru1 147.25(13) . .
C16 Ru2 Ru1 145.59(12) . .
C20 Ru2 Ru1 146.31(13) . .
C9 C5 C6 107.8(5) . .
C9 C5 C10 127.1(5) . .
C6 C5 C10 125.0(5) . .
C9 C5 Ru1 70.4(3) . .
C6 C5 Ru1 71.9(3) . .
C10 C5 Ru1 126.1(5) . .
C7 C6 C5 107.5(5) . .
C7 C6 C11 126.0(5) . .
C5 C6 C11 126.4(5) . .
C7 C6 Ru1 70.5(3) . .
C5 C6 Ru1 70.2(3) . .
C11 C6 Ru1 128.3(4) . .
C8 C7 C6 108.3(4) . .
C8 C7 C12 125.7(6) . .
C6 C7 C12 125.7(6) . .
C8 C7 Ru1 70.4(3) . .
C6 C7 Ru1 72.0(3) . .
C12 C7 Ru1 127.6(4) . .
C9 C8 C7 108.0(5) . .
C9 C8 C13 125.5(5) . .
C7 C8 C13 126.3(5) . .
C9 C8 Ru1 71.0(3) . .
C7 C8 Ru1 71.7(3) . .
C13 C8 Ru1 126.6(4) . .
C8 C9 C5 108.4(5) . .
C8 C9 C14 126.7(5) . .
C5 C9 C14 124.8(5) . .
C8 C9 Ru1 71.2(3) . .
C5 C9 Ru1 71.6(3) . .
C14 C9 Ru1 125.8(4) . .
C5 C10 H10A 109.5 . .
C5 C10 H10B 109.5 . .
H10A C10 H10B 109.5 . .
C5 C10 H10C 109.5 . .
H10A C10 H10C 109.5 . .
H10B C10 H10C 109.5 . .
C6 C11 H11A 109.5 . .
C6 C11 H11B 109.5 . .
H11A C11 H11B 109.5 . .
C6 C11 H11C 109.5 . .
H11A C11 H11C 109.5 . .
H11B C11 H11C 109.5 . .
C7 C12 H12A 109.5 . .
C7 C12 H12B 109.5 . .
H12A C12 H12B 109.5 . .
C7 C12 H12C 109.5 . .
H12A C12 H12C 109.5 . .
H12B C12 H12C 109.5 . .
C9 C14 C15 110.9(4) . .
C9 C14 H14A 113(3) . .
C15 C14 H14A 100(4) . .
C9 C14 H14B 109(3) . .
C15 C14 H14B 111(3) . .
H14A C14 H14B 113(5) . .
C14 C15 H15A 109.5 . .
C14 C15 H15B 109.5 . .
H15A C15 H15B 109.5 . .
C14 C15 H15C 109.5 . .
H15A C15 H15C 109.5 . .
H15B C15 H15C 109.5 . .
C17 C16 C20 108.7(4) . .
C17 C16 C21 126.3(5) . .
C20 C16 C21 124.8(5) . .
C17 C16 Ru2 70.6(3) . .
C20 C16 Ru2 72.0(3) . .
C21 C16 Ru2 127.6(4) . .
C16 C17 C18 107.9(4) . .
C16 C17 C22 125.5(5) . .
C18 C17 C22 126.5(5) . .
C16 C17 Ru2 71.6(3) . .
C18 C17 Ru2 71.3(3) . .
C22 C17 Ru2 126.4(4) . .
C17 C18 C19 108.1(5) . .
C17 C18 C23 126.2(5) . .
C19 C18 C23 125.6(5) . .
C17 C18 Ru2 70.7(3) . .
C19 C18 Ru2 71.0(3) . .
C23 C18 Ru2 126.5(4) . .
C18 C19 C20 108.1(4) . .
C18 C19 C24 127.2(5) . .
C20 C19 C24 124.3(5) . .
C18 C19 Ru2 70.9(3) . .
C20 C19 Ru2 72.1(3) . .
C24 C19 Ru2 128.5(4) . .
C16 C20 C19 107.2(4) . .
C16 C20 C25 125.7(5) . .
C19 C20 C25 127.0(5) . .
C16 C20 Ru2 70.2(3) . .
C19 C20 Ru2 70.0(3) . .
C25 C20 Ru2 128.2(4) . .
C16 C21 H21A 109.5 . .
C16 C21 H21B 109.5 . .
H21A C21 H21B 109.5 . .
C16 C21 H21C 109.5 . .
H21A C21 H21C 109.5 . .
H21B C21 H21C 109.5 . .
C17 C22 H22A 109.5 . .
C17 C22 H22B 109.5 . .
H22A C22 H22B 109.5 . .
C17 C22 H22C 109.5 . .
H22A C22 H22C 109.5 . .
H22B C22 H22C 109.5 . .
C18 C23 H23A 109.5 . .
C18 C23 H23B 109.5 . .
H23A C23 H23B 109.5 . .
C18 C23 H23C 109.5 . .
H23A C23 H23C 109.5 . .
H23B C23 H23C 109.5 . .
C26A C24 C19 114.0(7) . .
C20 C25 C26B 113.3(6) . .
C1 O1 C4 113.3(8) . .
O1 C1 C2 107.3(8) . .
O1 C1 Ru1 116.0(7) . .
C2 C1 Ru1 120.7(6) . .
O1 C1 Ru2 116.1(7) . .
C2 C1 Ru2 121.9(7) . .
Ru1 C1 Ru2 71.6(3) . .
C1 C2 C3 108.0(9) . .
C1 C2 C4A 159.4(10) . 1_655
C3 C2 C4A 52.6(8) . 1_655
C3B C3 C4 129.9(13) 1_655 .
C3B C3 C4A 55.0(13) 1_655 1_655
C4 C3 C4A 168.7(14) . 1_655
C3B C3 C3A 33.6(12) 1_655 1_655
C4 C3 C3A 122.7(13) . 1_655
C4A C3 C3A 54.2(13) 1_655 1_655
C3B C3 C2 126.1(13) 1_655 .
C4 C3 C2 103.6(9) . .
C4A C3 C2 73.7(10) 1_655 .
C3A C3 C2 123.1(13) 1_655 .
O1 C4 C3 107.4(9) . .
O1 C4 C4 73.2(8) . 2_665
C3 C4 C4 178.9(13) . 2_665
C2B C1A C2A 80.2(15) . .
C2B C1A O1A 26.3(8) . .
C2A C1A O1A 106.3(14) . .
C2B C1A O1B 105.9(12) . .
C2A C1A O1B 25.8(9) . .
O1A C1A O1B 132.2(11) . .
C2B C1A Ru2 127.1(10) . .
C2A C1A Ru2 131.2(12) . .
O1A C1A Ru2 108.6(8) . .
O1B C1A Ru2 111.0(8) . .
C2B C1A Ru1 128.2(10) . .
C2A C1A Ru1 129.3(12) . .
O1A C1A Ru1 107.0(8) . .
O1B C1A Ru1 111.3(8) . .
Ru2 C1A Ru1 69.4(3) . .
C2B O1A C4A 44(2) . .
C2B O1A C1A 68(2) . .
C4A O1A C1A 111.3(15) . .
O1B C2A C4B 118(3) . .
O1B C2A C1A 86(3) . .
C4B C2A C1A 156(3) . .
O1B C2A C3B 166(3) . .
C4B C2A C3B 54.0(19) . .
C1A C2A C3B 103.0(17) . .
O1B C2A C3A 159(3) . .
C4B C2A C3A 54.4(18) . .
C1A C2A C3A 103.2(17) . .
C3B C2A C3A 30.1(12) . .
O1B C2A C2B 135(3) . .
C4B C2A C2B 107(2) . .
C1A C2A C2B 49.6(11) . .
C3B C2A C2B 55.4(13) . .
C3A C2A C2B 55.4(13) . .
C3B C3A C4B 70(3) . .
C3B C3A C4A 70(3) . .
C4B C3A C4A 132(2) . .
C3B C3A C3 67(3) . 1_455
C4B C3A C3 122(2) . 1_455
C4A C3A C3 62.4(15) . 1_455
C3B C3A C2B 74(2) . .
C4B C3A C2B 102(2) . .
C4A C3A C2B 40.0(13) . .
C3 C3A C2B 100.8(16) 1_455 .
C3B C3A C2A 74(3) . .
C4B C3A C2A 38.5(13) . .
C4A C3A C2A 103.6(19) . .
C3 C3A C2A 141(2) 1_455 .
C2B C3A C2A 66.4(14) . .
C2B C4A C3B 82(2) . .
C2B C4A C3A 82(2) . .
C3B C4A C3A 36.4(14) . .
C2B C4A O1A 26.0(12) . .
C3B C4A O1A 106.0(19) . .
C3A C4A O1A 107(2) . .
C2B C4A C3 141(2) . 1_455
C3B C4A C3 59.2(14) . 1_455
C3A C4A C3 63.4(14) . 1_455
O1A C4A C3 165.0(19) . 1_455
C2B C4A C2 165(2) . 1_455
C3B C4A C2 111.0(17) . 1_455
C3A C4A C2 113.1(17) . 1_455
O1A C4A C2 139.1(16) . 1_455
C3 C4A C2 53.8(9) 1_455 1_455
C2A O1B C4B 39(2) . .
C2A O1B C1A 68(2) . .
C4B O1B C1A 107.2(13) . .
O1A C2B C4A 110(3) . .
O1A C2B C1A 86(2) . .
C4A C2B C1A 163(2) . .
O1A C2B C3B 155(3) . .
C4A C2B C3B 57.3(17) . .
C1A C2B C3B 105.7(16) . .
O1A C2B C3A 164(3) . .
C4A C2B C3A 58.5(18) . .
C1A C2B C3A 106.5(16) . .
C3B C2B C3A 31.0(11) . .
O1A C2B C2A 136(3) . .
C4A C2B C2A 113(2) . .
C1A C2B C2A 50.2(11) . .
C3B C2B C2A 57.6(14) . .
C3A C2B C2A 58.2(14) . .
C3A C3B C4B 73(3) . .
C3A C3B C4A 73(3) . .
C4B C3B C4A 136(2) . .
C3A C3B C3 80(3) . 1_455
C4B C3B C3 132(2) . 1_455
C4A C3B C3 65.8(15) . 1_455
C3A C3B C2B 75(3) . .
C4B C3B C2B 104(2) . .
C4A C3B C2B 40.3(13) . .
C3 C3B C2B 105.7(17) 1_455 .
C3A C3B C2A 76(3) . .
C4B C3B C2A 39.0(13) . .
C4A C3B C2A 105.7(19) . .
C3 C3B C2A 156(2) 1_455 .
C2B C3B C2A 67.0(14) . .
C2A C4B C3B 87(2) . .
C2A C4B C4B 118(3) . 2_565
C3B C4B C4B 154(3) . 2_565
C2A C4B C3A 87(2) . .
C3B C4B C3A 37.3(14) . .
C4B C4B C3A 144(3) 2_565 .
C2A C4B O1B 23.3(15) . .
C3B C4B O1B 109.5(18) . .
C4B C4B O1B 94(2) 2_565 .
C3A C4B O1B 108.4(18) . .

loop_
_geom_bond_atom_site_label_1
_geom_bond_atom_site_label_2
_geom_bond_distance
_geom_bond_site_symmetry_2
Ru1 C1 2.042(10) .
Ru1 C1A 2.122(10) .
Ru1 C9 2.186(5) .
Ru1 C8 2.188(5) .
Ru1 C5 2.202(5) .
Ru1 C7 2.205(5) .
Ru1 C6 2.225(5) .
Ru1 Ru2 2.4120(5) .
Ru2 C1 2.081(10) .
Ru2 C1A 2.115(10) .
Ru2 C17 2.188(5) .
Ru2 C18 2.195(5) .
Ru2 C19 2.196(5) .
Ru2 C16 2.201(5) .
Ru2 C20 2.225(5) .
C5 C9 1.427(7) .
C5 C6 1.437(7) .
C5 C10 1.497(8) .
C6 C7 1.427(8) .
C6 C11 1.488(8) .
C7 C8 1.427(8) .
C7 C12 1.510(7) .
C8 C9 1.418(7) .
C8 C13 1.508(8) .
C9 C14 1.513(7) .
C10 H10A 0.9800 .
C10 H10B 0.9800 .
C10 H10C 0.9800 .
C11 H11A 0.9800 .
C11 H11B 0.9800 .
C11 H11C 0.9800 .
C12 H12A 0.9800 .
C12 H12B 0.9800 .
C12 H12C 0.9800 .
C14 C15 1.519(8) .
C14 H14A 0.91(6) .
C14 H14B 1.03(6) .
C15 H15A 0.9800 .
C15 H15B 0.9800 .
C15 H15C 0.9800 .
C16 C17 1.422(7) .
C16 C20 1.433(7) .
C16 C21 1.499(7) .
C17 C18 1.427(7) .
C17 C22 1.490(7) .
C18 C19 1.431(8) .
C18 C23 1.499(8) .
C19 C20 1.435(7) .
C19 C24 1.500(7) .
C20 C25 1.491(8) .
C21 H21A 0.9800 .
C21 H21B 0.9800 .
C21 H21C 0.9800 .
C22 H22A 0.9800 .
C22 H22B 0.9800 .
C22 H22C 0.9800 .
C23 H23A 0.9800 .
C23 H23B 0.9800 .
C23 H23C 0.9800 .
C24 C26A 1.388(14) .
C25 C26B 1.500(12) .
O1 C1 1.377(11) .
O1 C4 1.469(13) .
C1 C2 1.502(14) .
C2 C3 1.558(15) .
C2 C4A 1.85(2) 1_655
C3 C3B 1.44(3) 1_655
C3 C4 1.507(17) .
C3 C4A 1.53(2) 1_655
C3 C3A 1.55(3) 1_655
C4 C4 1.82(2) 2_665
C1A C2B 1.40(2) .
C1A C2A 1.41(2) .
C1A O1A 1.510(19) .
C1A O1B 1.517(16) .
O1A C2B 0.671(19) .
O1A C4A 1.44(3) .
C2A O1B 0.66(2) .
C2A C4B 1.05(3) .
C2A C3B 1.66(4) .
C2A C3A 1.68(4) .
C2A C2B 1.81(3) .
C3A C3B 0.87(3) .
C3A C4B 1.37(3) .
C3A C4A 1.40(3) .
C3A C3 1.55(3) 1_455
C3A C2B 1.63(3) .
C4A C2B 1.06(3) .
C4A C3B 1.38(3) .
C4A C3 1.53(2) 1_455
C4A C2 1.85(2) 1_455
O1B C4B 1.48(3) .
C2B C3B 1.62(3) .
C3B C4B 1.35(3) .
C3B C3 1.44(3) 1_455
C4B C4B 1.36(4) 2_565

loop_
_geom_torsion_atom_site_label_1
_geom_torsion_atom_site_label_2
_geom_torsion_atom_site_label_3
_geom_torsion_atom_site_label_4
_geom_torsion
_geom_torsion_site_symmetry_1
_geom_torsion_site_symmetry_4
C9 C5 C6 C7 0.7(6) . .
C10 C5 C6 C7 177.3(6) . .
Ru1 C5 C6 C7 -60.9(4) . .
C9 C5 C6 C11 -174.8(5) . .
C10 C5 C6 C11 1.7(9) . .
Ru1 C5 C6 C11 123.5(6) . .
C9 C5 C6 Ru1 61.6(3) . .
C10 C5 C6 Ru1 -121.8(6) . .
C5 C6 C7 C8 -0.6(6) . .
C11 C6 C7 C8 175.0(5) . .
Ru1 C6 C7 C8 -61.4(4) . .
C5 C6 C7 C12 -175.4(5) . .
C11 C6 C7 C12 0.2(9) . .
Ru1 C6 C7 C12 123.9(6) . .
C5 C6 C7 Ru1 60.8(4) . .
C11 C6 C7 Ru1 -123.7(5) . .
C6 C7 C8 C9 0.3(6) . .
C12 C7 C8 C9 175.1(5) . .
Ru1 C7 C8 C9 -62.1(3) . .
C6 C7 C8 C13 -175.2(6) . .
C12 C7 C8 C13 -0.5(9) . .
Ru1 C7 C8 C13 122.4(6) . .
C6 C7 C8 Ru1 62.4(4) . .
C12 C7 C8 Ru1 -122.9(5) . .
C7 C8 C9 C5 0.2(6) . .
C13 C8 C9 C5 175.7(6) . .
Ru1 C8 C9 C5 -62.3(4) . .
C7 C8 C9 C14 -176.3(5) . .
C13 C8 C9 C14 -0.8(9) . .
Ru1 C8 C9 C14 121.1(5) . .
C7 C8 C9 Ru1 62.5(4) . .
C13 C8 C9 Ru1 -121.9(6) . .
C6 C5 C9 C8 -0.5(6) . .
C10 C5 C9 C8 -177.0(6) . .
Ru1 C5 C9 C8 62.0(4) . .
C6 C5 C9 C14 176.1(5) . .
C10 C5 C9 C14 -0.4(9) . .
Ru1 C5 C9 C14 -121.4(5) . .
C6 C5 C9 Ru1 -62.6(4) . .
C10 C5 C9 Ru1 120.9(6) . .
C8 C9 C14 C15 84.8(7) . .
C5 C9 C14 C15 -91.2(6) . .
Ru1 C9 C14 C15 177.2(4) . .
C20 C16 C17 C18 -0.2(6) . .
C21 C16 C17 C18 174.7(5) . .
Ru2 C16 C17 C18 -62.4(3) . .
C20 C16 C17 C22 -175.6(5) . .
C21 C16 C17 C22 -0.8(8) . .
Ru2 C16 C17 C22 122.1(5) . .
C20 C16 C17 Ru2 62.3(3) . .
C21 C16 C17 Ru2 -122.9(5) . .
C16 C17 C18 C19 1.1(6) . .
C22 C17 C18 C19 176.5(5) . .
Ru2 C17 C18 C19 -61.5(3) . .
C16 C17 C18 C23 -175.7(5) . .
C22 C17 C18 C23 -0.3(9) . .
Ru2 C17 C18 C23 121.7(6) . .
C16 C17 C18 Ru2 62.7(3) . .
C22 C17 C18 Ru2 -121.9(5) . .
C17 C18 C19 C20 -1.7(6) . .
C23 C18 C19 C20 175.2(5) . .
Ru2 C18 C19 C20 -63.0(3) . .
C17 C18 C19 C24 -174.3(5) . .
C23 C18 C19 C24 2.6(9) . .
Ru2 C18 C19 C24 124.4(6) . .
C17 C18 C19 Ru2 61.3(3) . .
C23 C18 C19 Ru2 -121.8(6) . .
C17 C16 C20 C19 -0.9(5) . .
C21 C16 C20 C19 -175.8(5) . .
Ru2 C16 C20 C19 60.5(3) . .
C17 C16 C20 C25 175.2(5) . .
C21 C16 C20 C25 0.2(8) . .
Ru2 C16 C20 C25 -123.5(5) . .
C17 C16 C20 Ru2 -61.4(3) . .
C21 C16 C20 Ru2 123.7(5) . .
C18 C19 C20 C16 1.6(5) . .
C24 C19 C20 C16 174.4(5) . .
Ru2 C19 C20 C16 -60.7(3) . .
C18 C19 C20 C25 -174.4(5) . .
C24 C19 C20 C25 -1.5(9) . .
Ru2 C19 C20 C25 123.4(5) . .
C18 C19 C20 Ru2 62.2(3) . .
C24 C19 C20 Ru2 -124.9(6) . .
C18 C19 C24 C26A 92.0(11) . .
C20 C19 C24 C26A -79.4(11) . .
Ru2 C19 C24 C26A -173.3(9) . .
C16 C20 C25 C26B -86.7(9) . .
C19 C20 C25 C26B 88.5(9) . .
Ru2 C20 C25 C26B -178.7(7) . .
C4 O1 C1 C2 -3.8(11) . .
C4 O1 C1 Ru1 -142.3(7) . .
C4 O1 C1 Ru2 136.5(7) . .
O1 C1 C2 C3 -0.1(11) . .
Ru1 C1 C2 C3 136.0(8) . .
Ru2 C1 C2 C3 -137.6(8) . .
O1 C1 C2 C4A 17(3) . 1_655
Ru1 C1 C2 C4A 153(3) . 1_655
Ru2 C1 C2 C4A -120(3) . 1_655
C1 C2 C3 C3B -170.0(17) . 1_655
C4A C2 C3 C3B 17.6(18) 1_655 1_655
C1 C2 C3 C4 3.7(12) . .
C4A C2 C3 C4 -168.7(14) 1_655 .
C1 C2 C3 C4A 172.4(12) . 1_655
C1 C2 C3 C3A 149.1(15) . 1_655
C4A C2 C3 C3A -23.3(16) 1_655 1_655
C1 O1 C4 C3 6.3(12) . .
C1 O1 C4 C4 -174.6(8) . 2_665
C3B C3 C4 O1 167.6(18) 1_655 .
C4A C3 C4 O1 -80(7) 1_655 .
C3A C3 C4 O1 -151.3(15) 1_655 .
C2 C3 C4 O1 -5.8(12) . .
C2A C1A O1A C2B -6(3) . .
O1B C1A O1A C2B -5(3) . .
Ru2 C1A O1A C2B 139(2) . .
Ru1 C1A O1A C2B -147(2) . .
C2B C1A O1A C4A 4(2) . .
C2A C1A O1A C4A -2.4(18) . .
O1B C1A O1A C4A -1(2) . .
Ru2 C1A O1A C4A 143.0(12) . .
Ru1 C1A O1A C4A -143.5(12) . .
C2B C1A C2A O1B 176(3) . .
O1A C1A C2A O1B 178(2) . .
Ru2 C1A C2A O1B 44(3) . .
Ru1 C1A C2A O1B -52(3) . .
C2B C1A C2A C4B -2(6) . .
O1A C1A C2A C4B 0(6) . .
O1B C1A C2A C4B -178(8) . .
Ru2 C1A C2A C4B -134(5) . .
Ru1 C1A C2A C4B 130(5) . .
C2B C1A C2A C3B -15.8(16) . .
O1A C1A C2A C3B -13.1(18) . .
O1B C1A C2A C3B 169(3) . .
Ru2 C1A C2A C3B -147.3(13) . .
Ru1 C1A C2A C3B 116.2(16) . .
C2B C1A C2A C3A 15.1(16) . .
O1A C1A C2A C3A 17.9(18) . .
O1B C1A C2A C3A -161(3) . .
Ru2 C1A C2A C3A -116.4(16) . .
Ru1 C1A C2A C3A 147.1(13) . .
O1A C1A C2A C2B 2.8(12) . .
O1B C1A C2A C2B -176(3) . .
Ru2 C1A C2A C2B -131.5(15) . .
Ru1 C1A C2A C2B 132.0(15) . .
O1B C2A C3A C3B 154(9) . .
C4B C2A C3A C3B 78(3) . .
C1A C2A C3A C3B -93(3) . .
C2B C2A C3A C3B -79(2) . .
O1B C2A C3A C4B 75(9) . .
C1A C2A C3A C4B -171(3) . .
C3B C2A C3A C4B -78(3) . .
C2B C2A C3A C4B -158(2) . .
O1B C2A C3A C4A -142(9) . .
C4B C2A C3A C4A 142(3) . .
C1A C2A C3A C4A -29(2) . .
C3B C2A C3A C4A 64(2) . .
C2B C2A C3A C4A -15.0(15) . .
O1B C2A C3A C3 155(8) . 1_455
C4B C2A C3A C3 80(3) . 1_455
C1A C2A C3A C3 -92(3) . 1_455
C3B C2A C3A C3 1(2) . 1_455
C2B C2A C3A C3 -78(3) . 1_455
O1B C2A C3A C2B -127(9) . .
C4B C2A C3A C2B 158(2) . .
C1A C2A C3A C2B -13.9(15) . .
C3B C2A C3A C2B 79(2) . .
C3B C3A C4A C2B 89(3) . .
C4B C3A C4A C2B 52(3) . .
C3 C3A C4A C2B 162(2) 1_455 .
C2A C3A C4A C2B 22(2) . .
C4B C3A C4A C3B -36(3) . .
C3 C3A C4A C3B 73(2) 1_455 .
C2B C3A C4A C3B -89(3) . .
C2A C3A C4A C3B -67(3) . .
C3B C3A C4A O1A 94(3) . .
C4B C3A C4A O1A 58(4) . .
C3 C3A C4A O1A 167.7(18) 1_455 .
C2B C3A C4A O1A 5.6(14) . .
C2A C3A C4A O1A 27(2) . .
C3B C3A C4A C3 -73(2) . 1_455
C4B C3A C4A C3 -110(3) . 1_455
C2B C3A C4A C3 -162(2) . 1_455
C2A C3A C4A C3 -140(2) . 1_455
C3B C3A C4A C2 -94(3) . 1_455
C4B C3A C4A C2 -131(3) . 1_455
C3 C3A C4A C2 -21.0(14) 1_455 1_455
C2B C3A C4A C2 177(2) . 1_455
C2A C3A C4A C2 -161.4(15) . 1_455
C1A O1A C4A C2B -5(3) . .
C2B O1A C4A C3B 25(3) . .
C1A O1A C4A C3B 20(2) . .
C2B O1A C4A C3A -13(3) . .
C1A O1A C4A C3A -18(2) . .
C2B O1A C4A C3 35(7) . 1_455
C1A O1A C4A C3 30(8) . 1_455
C2B O1A C4A C2 179(4) . 1_455
C1A O1A C4A C2 174.4(18) . 1_455
C1A C2A O1B C4B -179(4) . .
C3B C2A O1B C4B 53(11) . .
C3A C2A O1B C4B -63(8) . .
C2B C2A O1B C4B -174(6) . .
C4B C2A O1B C1A 179(4) . .
C3B C2A O1B C1A -128(13) . .
C3A C2A O1B C1A 116(9) . .
C2B C2A O1B C1A 5(3) . .
C2B C1A O1B C2A -4(3) . .
O1A C1A O1B C2A -2(3) . .
Ru2 C1A O1B C2A -146(3) . .
Ru1 C1A O1B C2A 139(3) . .
C2B C1A O1B C4B -3.9(16) . .
C2A C1A O1B C4B 1(2) . .
O1A C1A O1B C4B -1.5(19) . .
Ru2 C1A O1B C4B -145.3(11) . .
Ru1 C1A O1B C4B 139.5(11) . .
C1A O1A C2B C4A 175(3) . .
C4A O1A C2B C1A -175(3) . .
C4A O1A C2B C3B -55(6) . .
C1A O1A C2B C3B 119(7) . .
C4A O1A C2B C3A 42(10) . .
C1A O1A C2B C3A -143(11) . .
C4A O1A C2B C2A -168(5) . .
C1A O1A C2B C2A 7(3) . .
C3B C4A C2B O1A -156(3) . .
C3A C4A C2B O1A 168(3) . .
C3 C4A C2B O1A -167(3) 1_455 .
C2 C4A C2B O1A -1(10) 1_455 .
C3B C4A C2B C1A 7(8) . .
C3A C4A C2B C1A -30(8) . .
O1A C4A C2B C1A 162(10) . .
C3 C4A C2B C1A -4(10) 1_455 .
C2 C4A C2B C1A 161(5) 1_455 .
C3A C4A C2B C3B -36.8(14) . .
O1A C4A C2B C3B 156(3) . .
C3 C4A C2B C3B -11(3) 1_455 .
C2 C4A C2B C3B 154(9) 1_455 .
C3B C4A C2B C3A 36.8(14) . .
O1A C4A C2B C3A -168(3) . .
C3 C4A C2B C3A 26(3) 1_455 .
C2 C4A C2B C3A -169(9) 1_455 .
C3B C4A C2B C2A 16(2) . .
C3A C4A C2B C2A -21(2) . .
O1A C4A C2B C2A 171(4) . .
C3 C4A C2B C2A 5(4) 1_455 .
C2 C4A C2B C2A 170(7) 1_455 .
C2A C1A C2B O1A 174(3) . .
O1B C1A C2B O1A 176(2) . .
Ru2 C1A C2B O1A -51(3) . .
Ru1 C1A C2B O1A 41(3) . .
C2A C1A C2B C4A 11(8) . .
O1A C1A C2B C4A -163(9) . .
O1B C1A C2B C4A 13(8) . .
Ru2 C1A C2B C4A 146(7) . .
Ru1 C1A C2B C4A -122(7) . .
C2A C1A C2B C3B 16.5(16) . .
O1A C1A C2B C3B -158(3) . .
O1B C1A C2B C3B 18.4(17) . .
Ru2 C1A C2B C3B 151.5(12) . .
Ru1 C1A C2B C3B -116.5(15) . .
C2A C1A C2B C3A -15.8(17) . .
O1A C1A C2B C3A 170(3) . .
O1B C1A C2B C3A -13.9(18) . .
Ru2 C1A C2B C3A 119.2(15) . .
Ru1 C1A C2B C3A -148.8(13) . .
O1A C1A C2B C2A -174(3) . .
O1B C1A C2B C2A 2.0(12) . .
Ru2 C1A C2B C2A 135.1(14) . .
Ru1 C1A C2B C2A -132.9(15) . .
C3B C3A C2B O1A -126(11) . .
C4B C3A C2B O1A 169(10) . .
C4A C3A C2B O1A -48(11) . .
C3 C3A C2B O1A -64(11) 1_455 .
C2A C3A C2B O1A 155(11) . .
C3B C3A C2B C4A -78(3) . .
C4B C3A C2B C4A -143(3) . .
C3 C3A C2B C4A -16.1(19) 1_455 .
C2A C3A C2B C4A -157(2) . .
C3B C3A C2B C1A 93(3) . .
C4B C3A C2B C1A 28(2) . .
C4A C3A C2B C1A 171(2) . .
C3 C3A C2B C1A 155.1(15) 1_455 .
C2A C3A C2B C1A 14.3(15) . .
C4B C3A C2B C3B -65(3) . .
C4A C3A C2B C3B 78(3) . .
C3 C3A C2B C3B 62(2) 1_455 .
C2A C3A C2B C3B -79(3) . .
C3B C3A C2B C2A 79(3) . .
C4B C3A C2B C2A 14.1(16) . .
C4A C3A C2B C2A 157(2) . .
C3 C3A C2B C2A 141(2) 1_455 .
O1B C2A C2B O1A -15(6) . .
C4B C2A C2B O1A 170(4) . .
C1A C2A C2B O1A -9(4) . .
C3B C2A C2B O1A 153(4) . .
C3A C2A C2B O1A -171(4) . .
O1B C2A C2B C4A 177(4) . .
C4B C2A C2B C4A 2(3) . .
C1A C2A C2B C4A -177(2) . .
C3B C2A C2B C4A -15(2) . .
C3A C2A C2B C4A 21(2) . .
O1B C2A C2B C1A -6(4) . .
C4B C2A C2B C1A 179(2) . .
C3B C2A C2B C1A 161.2(19) . .
C3A C2A C2B C1A -162.1(19) . .
O1B C2A C2B C3B -167(5) . .
C4B C2A C2B C3B 18(2) . .
C1A C2A C2B C3B -161.2(19) . .
C3A C2A C2B C3B 36.8(13) . .
O1B C2A C2B C3A 156(5) . .
C4B C2A C2B C3A -19(2) . .
C1A C2A C2B C3A 162.1(19) . .
C3B C2A C2B C3A -36.8(13) . .
C4A C3A C3B C4B -152(2) . .
C3 C3A C3B C4B 140.6(17) 1_455 .
C2B C3A C3B C4B -109.9(17) . .
C2A C3A C3B C4B -40.4(13) . .
C4B C3A C3B C4A 152(2) . .
C3 C3A C3B C4A -67.6(14) 1_455 .
C2B C3A C3B C4A 41.9(12) . .
C2A C3A C3B C4A 111.4(16) . .
C4B C3A C3B C3 -140.6(17) . 1_455
C4A C3A C3B C3 67.6(14) . 1_455
C2B C3A C3B C3 109.5(14) . 1_455
C2A C3A C3B C3 179.0(15) . 1_455
C4B C3A C3B C2B 109.9(17) . .
C4A C3A C3B C2B -41.9(12) . .
C3 C3A C3B C2B -109.5(14) 1_455 .
C2A C3A C3B C2B 69.5(12) . .
C4B C3A C3B C2A 40.4(13) . .
C4A C3A C3B C2A -111.4(16) . .
C3 C3A C3B C2A -179.0(15) 1_455 .
C2B C3A C3B C2A -69.5(12) . .
C2B C4A C3B C3A -86(3) . .
O1A C4A C3B C3A -97(3) . .
C3 C4A C3B C3A 86(3) 1_455 .
C2 C4A C3B C3A 101(3) 1_455 .
C2B C4A C3B C4B -45(4) . .
C3A C4A C3B C4B 41(3) . .
O1A C4A C3B C4B -56(4) . .
C3 C4A C3B C4B 127(4) 1_455 .
C2 C4A C3B C4B 141(3) 1_455 .
C2B C4A C3B C3 -172(2) . 1_455
C3A C4A C3B C3 -86(3) . 1_455
O1A C4A C3B C3 177.2(18) . 1_455
C2 C4A C3B C3 14.9(15) 1_455 1_455
C3A C4A C3B C2B 86(3) . .
O1A C4A C3B C2B -10.9(14) . .
C3 C4A C3B C2B 172(2) 1_455 .
C2 C4A C3B C2B -173(2) 1_455 .
C2B C4A C3B C2A -16(2) . .
C3A C4A C3B C2A 70(3) . .
O1A C4A C3B C2A -27(2) . .
C3 C4A C3B C2A 156(2) 1_455 .
C2 C4A C3B C2A 170.7(14) 1_455 .
O1A C2B C3B C3A 149(7) . .
C4A C2B C3B C3A 82(3) . .
C1A C2B C3B C3A -96(3) . .
C2A C2B C3B C3A -81(3) . .
O1A C2B C3B C4B -144(7) . .
C4A C2B C3B C4B 149(3) . .
C1A C2B C3B C4B -29(2) . .
C3A C2B C3B C4B 67(3) . .
C2A C2B C3B C4B -13.6(16) . .
O1A C2B C3B C4A 67(7) . .
C1A C2B C3B C4A -178(2) . .
C3A C2B C3B C4A -82(3) . .
C2A C2B C3B C4A -163(2) . .
O1A C2B C3B C3 74(7) . 1_455
C4A C2B C3B C3 8(2) . 1_455
C1A C2B C3B C3 -170.4(16) . 1_455
C3A C2B C3B C3 -74(3) . 1_455
C2A C2B C3B C3 -155(2) . 1_455
O1A C2B C3B C2A -130(7) . .
C4A C2B C3B C2A 163(2) . .
C1A C2B C3B C2A -14.9(15) . .
C3A C2B C3B C2A 81(3) . .
O1B C2A C3B C3A -140(13) . .
C4B C2A C3B C3A -79(3) . .
C1A C2A C3B C3A 94(3) . .
C2B C2A C3B C3A 79(2) . .
O1B C2A C3B C4B -60(12) . .
C1A C2A C3B C4B 173(3) . .
C3A C2A C3B C4B 79(3) . .
C2B C2A C3B C4B 159(2) . .
O1B C2A C3B C4A 152(12) . .
C4B C2A C3B C4A -147(3) . .
C1A C2A C3B C4A 26(2) . .
C3A C2A C3B C4A -68(3) . .
C2B C2A C3B C4A 11.3(15) . .
O1B C2A C3B C3 -142(11) . 1_455
C4B C2A C3B C3 -82(5) . 1_455
C1A C2A C3B C3 92(5) . 1_455
C3A C2A C3B C3 -2(4) . 1_455
C2B C2A C3B C3 77(5) . 1_455
O1B C2A C3B C2B 141(13) . .
C4B C2A C3B C2B -159(2) . .
C1A C2A C3B C2B 14.6(15) . .
C3A C2A C3B C2B -79(2) . .
O1B C2A C4B C3B 166(4) . .
C1A C2A C4B C3B -16(6) . .
C3A C2A C4B C3B -37.3(14) . .
C2B C2A C4B C3B -18(2) . .
O1B C2A C4B C4B -4(5) . 2_565
C1A C2A C4B C4B 174(4) . 2_565
C3B C2A C4B C4B -170(4) . 2_565
C3A C2A C4B C4B 153(4) . 2_565
C2B C2A C4B C4B 172(2) . 2_565
O1B C2A C4B C3A -157(4) . .
C1A C2A C4B C3A 21(6) . .
C3B C2A C4B C3A 37.3(14) . .
C2B C2A C4B C3A 19(2) . .
C1A C2A C4B O1B 178(9) . .
C3B C2A C4B O1B -166(4) . .
C3A C2A C4B O1B 157(4) . .
C2B C2A C4B O1B 176(5) . .
C3A C3B C4B C2A 89(3) . .
C4A C3B C4B C2A 48(4) . .
C3 C3B C4B C2A 147(3) 1_455 .
C2B C3B C4B C2A 20(2) . .
C3A C3B C4B C4B -111(7) . 2_565
C4A C3B C4B C4B -152(5) . 2_565
C3 C3B C4B C4B -54(8) 1_455 2_565
C2B C3B C4B C4B 179(6) . 2_565
C2A C3B C4B C4B 159(8) . 2_565
C4A C3B C4B C3A -41(3) . .
C3 C3B C4B C3A 58(3) 1_455 .
C2B C3B C4B C3A -69(3) . .
C2A C3B C4B C3A -89(3) . .
C3A C3B C4B O1B 95(3) . .
C4A C3B C4B O1B 54(4) . .
C3 C3B C4B O1B 153(2) 1_455 .
C2B C3B C4B O1B 26(2) . .
C2A C3B C4B O1B 5.8(15) . .
C3B C3A C4B C2A -89(3) . .
C4A C3A C4B C2A -52(4) . .
C3 C3A C4B C2A -132(2) 1_455 .
C2B C3A C4B C2A -21(2) . .
C4A C3A C4B C3B 36(3) . .
C3 C3A C4B C3B -44(2) 1_455 .
C2B C3A C4B C3B 68(2) . .
C2A C3A C4B C3B 89(3) . .
C3B C3A C4B C4B 135(5) . 2_565
C4A C3A C4B C4B 171(4) . 2_565
C3 C3A C4B C4B 91(5) 1_455 2_565
C2B C3A C4B C4B -157(4) . 2_565
C2A C3A C4B C4B -136(6) . 2_565
C3B C3A C4B O1B -98(3) . .
C4A C3A C4B O1B -62(4) . .
C3 C3A C4B O1B -141.9(19) 1_455 .
C2B C3A C4B O1B -31(2) . .
C2A C3A C4B O1B -9.5(15) . .
C1A O1B C4B C2A -1(3) . .
C2A O1B C4B C3B -15(4) . .
C1A O1B C4B C3B -16(2) . .
C2A O1B C4B C4B 177(5) . 2_565
C1A O1B C4B C4B 175.7(18) . 2_565
C2A O1B C4B C3A 25(4) . .
C1A O1B C4B C3A 24(2) . .
